data_7038627
loop_
_publ_author_name
'Grirrane, A.'
'\'Alvarez, E'
'Albero, J.'
'Garc\'ia, H'
'Corma, A.'

_publ_section_title
;
 Multinuclear silver(i) XPhos complexes with cyclooctatetraene:
 photochemical C-C bond cleavage of acetonitrile and cyanide bridged Ag
 cluster formation.
;
_journal_issue 13
_journal_name_full 'Dalton transactions (Cambridge, England : 2003)'
_journal_page_first 5444
_journal_page_last 5450
_journal_paper_doi 10.1039/c6dt00370b
_journal_volume 45
_journal_year 2016
_chemical_formula_moiety 'C48 H62 Ag2 P2, 2(F6 Sb), C H2 Cl2'
_chemical_formula_sum 'C49 H64 Ag2 Cl2 F12 P2 Sb2'
_chemical_formula_weight 1473.08
_chemical_name_systematic
; 
 ? 
;
_space_group_IT_number 14
_symmetry_cell_setting monoclinic
_symmetry_space_group_name_Hall '-P 2yn'
_symmetry_space_group_name_H-M 'P 1 21/n 1'
_atom_sites_solution_hydrogens geom
_atom_sites_solution_primary direct
_atom_sites_solution_secondary difmap
_audit_creation_method SHELXL-97
_audit_update_record
;
2015-12-17 deposited with the CCDC.
2016-02-26 downloaded from the CCDC.
;
_cell_angle_alpha 90.00
_cell_angle_beta 100.802(2)
_cell_angle_gamma 90.00
_cell_formula_units_Z 4
_cell_length_a 21.7571(19)
_cell_length_b 10.1105(9)
_cell_length_c 26.215(2)
_cell_measurement_reflns_used 9067
_cell_measurement_temperature 193(2)
_cell_measurement_theta_max 30.56
_cell_measurement_theta_min 3.89
_cell_volume 5664.5(8)
_computing_cell_refinement 'APEX2 Software Suite (Bruker, 2007)'
_computing_data_collection 'APEX2 Software Suite (Bruker, 2007)'
_computing_data_reduction 'APEX2 Software Suite (Bruker, 2007)'
_computing_molecular_graphics 'SHELXTL (Sheldrick, 2008)'
_computing_publication_material 'SHELXTL and publCIF (Westrip, 2010)'
_computing_structure_refinement 'SHELXL97 (Sheldrick, 2008)'
_computing_structure_solution 'SIR2002 (Burla et al., 2003)'
_diffrn_ambient_temperature 193(2)
_diffrn_detector_area_resol_mean 8.26
_diffrn_measured_fraction_theta_full 0.995
_diffrn_measured_fraction_theta_max 0.995
_diffrn_measurement_device_type
;
 Bruker-Nonius X8kappa APEX II CCD area detector
;
_diffrn_measurement_method 'phi and omega scans with narrow frames'
_diffrn_radiation_monochromator graphite
_diffrn_radiation_source 'fine-focus sealed tube'
_diffrn_radiation_type MoK\a
_diffrn_radiation_wavelength 0.71073
_diffrn_reflns_av_R_equivalents 0.0184
_diffrn_reflns_av_unetI/netI 0.0126
_diffrn_reflns_limit_h_max 26
_diffrn_reflns_limit_h_min -26
_diffrn_reflns_limit_k_max 11
_diffrn_reflns_limit_k_min -12
_diffrn_reflns_limit_l_max 31
_diffrn_reflns_limit_l_min -25
_diffrn_reflns_number 54881
_diffrn_reflns_theta_full 25.25
_diffrn_reflns_theta_max 25.25
_diffrn_reflns_theta_min 3.92
_diffrn_standards_decay_% 0
_exptl_absorpt_coefficient_mu 1.847
_exptl_absorpt_correction_T_max 0.4853
_exptl_absorpt_correction_T_min 0.4186
_exptl_absorpt_correction_type multi-scan
_exptl_absorpt_process_details
;
program SADABS, Bruker (2001).
;
_exptl_crystal_colour colourless
_exptl_crystal_density_diffrn 1.727
_exptl_crystal_density_method 'not measured'
_exptl_crystal_description prism
_exptl_crystal_F_000 2904
_exptl_crystal_size_max 0.50
_exptl_crystal_size_mid 0.45
_exptl_crystal_size_min 0.40
_refine_diff_density_max 0.991
_refine_diff_density_min -0.829
_refine_diff_density_rms 0.082
_refine_ls_extinction_method none
_refine_ls_goodness_of_fit_ref 1.147
_refine_ls_hydrogen_treatment constr
_refine_ls_matrix_type full
_refine_ls_number_parameters 670
_refine_ls_number_reflns 10203
_refine_ls_number_restraints 214
_refine_ls_restrained_S_all 1.286
_refine_ls_R_factor_all 0.0346
_refine_ls_R_factor_gt 0.0330
_refine_ls_shift/su_max 0.002
_refine_ls_shift/su_mean 0.000
_refine_ls_structure_factor_coef Fsqd
_refine_ls_weighting_details 'calc w=1/[\s^2^(Fo^2^)+(0.0255P)^2^+15.4218P] where P=(Fo^2^+2Fc^2^)/3'
_refine_ls_weighting_scheme calc
_refine_ls_wR_factor_gt 0.0777
_refine_ls_wR_factor_ref 0.0784
_reflns_number_gt 9787
_reflns_number_total 10203
_reflns_threshold_expression >2sigma(I)
_cod_data_source_file c6dt00370b2.cif
_cod_data_source_block 2
_cod_depositor_comments
;
The following automatic conversions were performed:

'_symmetry_cell_setting' value 'Monoclinic' changed to 'monoclinic'
according to
/usr/data/users/saulius/crontab/automatic-downloads/rss-feeds/RSC/lib/dictionaries/cif_core.dic
dictionary named 'cif_core.dic' version 2.4.2 from 2011-04-26.

Automatic conversion script
Id: cif_fix_values 4268 2015-11-12 08:31:59Z antanas 

 Adding full bibliography for 7038626--7038629.cif.
;
_cod_original_cell_volume 5664.6(9)
_cod_original_sg_symbol_H-M 'P 21/n'
_cod_database_code 7038627

loop_
_symmetry_equiv_pos_as_xyz
'x, y, z'
'-x+1/2, y+1/2, -z+1/2'
'-x, -y, -z'
'x-1/2, -y-1/2, z-1/2'

loop_
_atom_site_label
_atom_site_type_symbol
_atom_site_fract_x
_atom_site_fract_y
_atom_site_fract_z
_atom_site_U_iso_or_equiv
_atom_site_adp_type
_atom_site_occupancy
_atom_site_symmetry_multiplicity
_atom_site_calc_flag
_atom_site_refinement_flags
_atom_site_disorder_assembly
_atom_site_disorder_group
Ag1 Ag 0.500387(16) 0.65711(5) 0.829731(13) 0.04933(11) Uani 1 1 d . . .
Ag2 Ag 0.378810(16) 0.56287(3) 0.648273(11) 0.03356(9) Uani 1 1 d . . .
P1 P 0.59002(5) 0.72058(13) 0.89508(4) 0.0348(2) Uani 1 1 d . . .
P2 P 0.36606(4) 0.42333(10) 0.57152(4) 0.02326(19) Uani 1 1 d . . .
C1 C 0.56846(19) 0.7641(4) 0.95733(15) 0.0339(9) Uani 1 1 d . . .
C2 C 0.50738(18) 0.7469(4) 0.96604(15) 0.0291(8) Uani 1 1 d . . .
C3 C 0.4939(2) 0.7828(5) 1.01441(17) 0.0390(10) Uani 1 1 d . . .
H3 H 0.4530 0.7713 1.0206 0.047 Uiso 1 1 calc R . .
C4 C 0.5393(2) 0.8348(5) 1.05330(18) 0.0454(11) Uani 1 1 d . . .
H4 H 0.5290 0.8600 1.0852 0.054 Uiso 1 1 calc R . .
C5 C 0.5993(2) 0.8494(5) 1.04533(18) 0.0467(12) Uani 1 1 d . . .
H5 H 0.6306 0.8827 1.0719 0.056 Uiso 1 1 calc R . .
C6 C 0.6136(2) 0.8149(5) 0.99820(18) 0.0452(11) Uani 1 1 d . . .
H6 H 0.6549 0.8256 0.9931 0.054 Uiso 1 1 calc R . .
C7 C 0.45448(17) 0.6884(4) 0.92779(15) 0.0281(8) Uani 1 1 d . . .
C8 C 0.41741(18) 0.7664(4) 0.89020(16) 0.0336(9) Uani 1 1 d . . .
H8 H 0.4279 0.8556 0.8864 0.040 Uiso 1 1 calc R . .
C9 C 0.36508(19) 0.7132(5) 0.85830(17) 0.0364(10) Uani 1 1 d . . .
H9 H 0.3403 0.7666 0.8332 0.044 Uiso 1 1 calc R . .
C10 C 0.34940(19) 0.5826(5) 0.86336(16) 0.0355(10) Uani 1 1 d . . .
H10 H 0.3139 0.5471 0.8417 0.043 Uiso 1 1 calc R . .
C11 C 0.3856(2) 0.5037(5) 0.90007(18) 0.0413(10) Uani 1 1 d . . .
H11 H 0.3749 0.4145 0.9034 0.050 Uiso 1 1 calc R . .
C12 C 0.4380(2) 0.5564(4) 0.93208(17) 0.0388(10) Uani 1 1 d . . .
H12 H 0.4626 0.5022 0.9570 0.047 Uiso 1 1 calc R . .
C13 C 0.6471(2) 0.5794(5) 0.90992(19) 0.0450(11) Uani 1 1 d . . .
C14 C 0.6621(3) 0.5270(8) 0.8588(2) 0.084(2) Uani 1 1 d . . .
H14A H 0.6842 0.4435 0.8651 0.126 Uiso 1 1 calc R . .
H14B H 0.6882 0.5904 0.8450 0.126 Uiso 1 1 calc R . .
H14C H 0.6235 0.5139 0.8340 0.126 Uiso 1 1 calc R . .
C15 C 0.7085(3) 0.6097(7) 0.9463(3) 0.084(2) Uani 1 1 d . . .
H15A H 0.7002 0.6315 0.9805 0.126 Uiso 1 1 calc R . .
H15B H 0.7287 0.6840 0.9329 0.126 Uiso 1 1 calc R . .
H15C H 0.7356 0.5328 0.9489 0.126 Uiso 1 1 calc R . .
C16 C 0.6125(4) 0.4713(7) 0.9329(4) 0.089(2) Uani 1 1 d . . .
H16A H 0.6377 0.3916 0.9373 0.134 Uiso 1 1 calc R . .
H16B H 0.5731 0.4534 0.9097 0.134 Uiso 1 1 calc R . .
H16C H 0.6044 0.4998 0.9663 0.134 Uiso 1 1 calc R . .
C17 C 0.6223(2) 0.8767(5) 0.87140(18) 0.0442(11) Uani 1 1 d . . .
C18 C 0.5666(3) 0.9708(6) 0.8598(2) 0.0612(14) Uani 1 1 d . . .
H18A H 0.5513 0.9888 0.8916 0.092 Uiso 1 1 calc R . .
H18B H 0.5336 0.9306 0.8346 0.092 Uiso 1 1 calc R . .
H18C H 0.5795 1.0530 0.8459 0.092 Uiso 1 1 calc R . .
C19 C 0.6453(3) 0.8444(7) 0.8206(2) 0.0716(18) Uani 1 1 d . . .
H19A H 0.6145 0.7898 0.7986 0.107 Uiso 1 1 calc R . .
H19B H 0.6848 0.7973 0.8286 0.107 Uiso 1 1 calc R . .
H19C H 0.6511 0.9260 0.8025 0.107 Uiso 1 1 calc R . .
C20 C 0.6749(3) 0.9477(7) 0.9081(3) 0.0720(18) Uani 1 1 d . . .
H20A H 0.6883 1.0242 0.8906 0.108 Uiso 1 1 calc R . .
H20B H 0.7100 0.8879 0.9179 0.108 Uiso 1 1 calc R . .
H20C H 0.6600 0.9761 0.9389 0.108 Uiso 1 1 calc R . .
C21 C 0.35210(17) 0.5144(4) 0.50994(14) 0.0259(8) Uani 1 1 d . . .
C22 C 0.35577(17) 0.6533(4) 0.50884(15) 0.0275(8) Uani 1 1 d . . .
C23 C 0.35275(19) 0.7171(4) 0.46109(16) 0.0349(9) Uani 1 1 d . . .
H23 H 0.3564 0.8097 0.4603 0.042 Uiso 1 1 calc R . .
C24 C 0.3446(2) 0.6471(5) 0.41532(16) 0.0372(10) Uani 1 1 d . . .
H24 H 0.3430 0.6917 0.3836 0.045 Uiso 1 1 calc R . .
C25 C 0.3388(2) 0.5104(5) 0.41608(16) 0.0361(10) Uani 1 1 d . . .
H25 H 0.3319 0.4624 0.3848 0.043 Uiso 1 1 calc R . .
C26 C 0.34324(19) 0.4456(4) 0.46282(15) 0.0325(9) Uani 1 1 d . . .
H26 H 0.3402 0.3529 0.4631 0.039 Uiso 1 1 calc R . .
C27 C 0.36197(19) 0.7409(4) 0.55551(16) 0.0303(8) Uani 1 1 d . . .
C28 C 0.3119(2) 0.7613(4) 0.58068(18) 0.0389(10) Uani 1 1 d . . .
H28 H 0.2745 0.7140 0.5700 0.047 Uiso 1 1 calc R . .
C29 C 0.3166(3) 0.8514(5) 0.62159(19) 0.0480(12) Uani 1 1 d . . .
H29 H 0.2825 0.8649 0.6383 0.058 Uiso 1 1 calc R . .
C30 C 0.3716(3) 0.9207(4) 0.63751(19) 0.0490(13) Uani 1 1 d . . .
H30 H 0.3748 0.9823 0.6647 0.059 Uiso 1 1 calc R . .
C31 C 0.4215(3) 0.8995(5) 0.6136(2) 0.0481(12) Uani 1 1 d . . .
H31 H 0.4592 0.9451 0.6251 0.058 Uiso 1 1 calc R . .
C32 C 0.4170(2) 0.8112(4) 0.57253(19) 0.0407(10) Uani 1 1 d . . .
H32 H 0.4514 0.7987 0.5561 0.049 Uiso 1 1 calc R . .
C33 C 0.29768(19) 0.3090(4) 0.57102(15) 0.0317(9) Uani 1 1 d . . .
C34 C 0.2967(3) 0.1828(5) 0.5383(2) 0.0542(14) Uani 1 1 d . . .
H34A H 0.2600 0.1309 0.5411 0.081 Uiso 1 1 calc R . .
H34B H 0.3340 0.1312 0.5510 0.081 Uiso 1 1 calc R . .
H34C H 0.2954 0.2064 0.5023 0.081 Uiso 1 1 calc R . .
C35 C 0.2388(2) 0.3920(6) 0.5526(2) 0.0534(14) Uani 1 1 d . . .
H35A H 0.2367 0.4170 0.5166 0.080 Uiso 1 1 calc R . .
H35B H 0.2404 0.4711 0.5738 0.080 Uiso 1 1 calc R . .
H35C H 0.2021 0.3407 0.5557 0.080 Uiso 1 1 calc R . .
C36 C 0.2991(2) 0.2678(5) 0.62734(17) 0.0394(10) Uani 1 1 d . . .
H36A H 0.2936 0.3453 0.6479 0.059 Uiso 1 1 calc R . .
H36B H 0.3389 0.2265 0.6412 0.059 Uiso 1 1 calc R . .
H36C H 0.2655 0.2056 0.6287 0.059 Uiso 1 1 calc R . .
C37 C 0.44299(19) 0.3384(4) 0.57292(16) 0.0318(9) Uani 1 1 d . . .
C38 C 0.4486(2) 0.2472(6) 0.52720(19) 0.0504(13) Uani 1 1 d . . .
H38A H 0.4910 0.2134 0.5316 0.076 Uiso 1 1 calc R . .
H38B H 0.4388 0.2966 0.4950 0.076 Uiso 1 1 calc R . .
H38C H 0.4196 0.1739 0.5262 0.076 Uiso 1 1 calc R . .
C39 C 0.4594(2) 0.2610(4) 0.62411(17) 0.0380(10) Uani 1 1 d . . .
H39A H 0.4327 0.1837 0.6225 0.057 Uiso 1 1 calc R . .
H39B H 0.4531 0.3171 0.6527 0.057 Uiso 1 1 calc R . .
H39C H 0.5028 0.2332 0.6294 0.057 Uiso 1 1 calc R . .
C40 C 0.4900(2) 0.4534(5) 0.57316(19) 0.0423(11) Uani 1 1 d . . .
H40A H 0.4865 0.5140 0.6012 0.063 Uiso 1 1 calc R . .
H40B H 0.4807 0.4999 0.5403 0.063 Uiso 1 1 calc R . .
H40C H 0.5322 0.4182 0.5782 0.063 Uiso 1 1 calc R . .
C41 C 0.4270(2) 0.7658(4) 0.74698(17) 0.0384(10) Uani 1 1 d . . .
H41 H 0.4181 0.8368 0.7676 0.046 Uiso 1 1 calc R . .
C42 C 0.4834(2) 0.7642(5) 0.73418(16) 0.0387(10) Uani 1 1 d . . .
H42 H 0.5100 0.8357 0.7457 0.046 Uiso 1 1 calc R . .
C43 C 0.5081(2) 0.6616(5) 0.70384(17) 0.0410(11) Uani 1 1 d . . .
H43 H 0.5204 0.6881 0.6729 0.049 Uiso 1 1 calc R . .
C44 C 0.51443(19) 0.5344(5) 0.71647(17) 0.0384(10) Uani 1 1 d . . .
H44 H 0.5331 0.4801 0.6946 0.046 Uiso 1 1 calc R . .
C45 C 0.4953(2) 0.4707(4) 0.76096(16) 0.0354(9) Uani 1 1 d . . .
H45 H 0.5264 0.4241 0.7837 0.042 Uiso 1 1 calc R . .
C46 C 0.4378(2) 0.4719(4) 0.77268(16) 0.0349(9) Uani 1 1 d . . .
H46 H 0.4328 0.4262 0.8029 0.042 Uiso 1 1 calc R . .
C47 C 0.38188(19) 0.5372(5) 0.74317(15) 0.0332(9) Uani 1 1 d . . .
H47 H 0.3467 0.4841 0.7312 0.040 Uiso 1 1 calc R . .
C48 C 0.3772(2) 0.6673(5) 0.73201(16) 0.0347(9) Uani 1 1 d . . .
H48 H 0.3388 0.6976 0.7130 0.042 Uiso 1 1 calc R . .
Sb1 Sb 0.324794(12) 0.12435(3) 0.784521(10) 0.02861(7) Uani 1 1 d . . .
F1 F 0.26055(16) 0.2080(4) 0.73937(14) 0.0823(11) Uani 1 1 d U . .
F2 F 0.3419(2) 0.2755(4) 0.82350(16) 0.0868(12) Uani 1 1 d U . .
F3 F 0.38762(18) 0.0344(4) 0.82872(14) 0.0827(11) Uani 1 1 d U . .
F4 F 0.3075(2) -0.0292(4) 0.74521(17) 0.0922(13) Uani 1 1 d U . .
F5 F 0.38211(14) 0.1731(4) 0.74306(12) 0.0613(8) Uani 1 1 d U . .
F6 F 0.26744(16) 0.0760(4) 0.82615(13) 0.0696(9) Uani 1 1 d U . .
Sb2 Sb 0.868459(15) 0.41196(3) 0.866309(12) 0.04057(9) Uani 1 1 d D . .
F7A F 0.81418(17) 0.5496(4) 0.84079(15) 0.0815(11) Uani 0.65 1 d PDU A 1
F8A F 0.9177(4) 0.5295(7) 0.9103(3) 0.112(2) Uani 0.65 1 d PDU A 1
F9A F 0.92247(14) 0.2739(3) 0.89246(11) 0.0602(8) Uani 0.65 1 d PDU A 1
F10A F 0.8268(4) 0.2940(7) 0.8191(3) 0.120(3) Uani 0.65 1 d PDU A 1
F11A F 0.8209(3) 0.3753(7) 0.9136(3) 0.098(2) Uani 0.65 1 d PDU A 1
F12A F 0.9213(3) 0.4456(6) 0.8177(2) 0.0803(17) Uani 0.65 1 d PDU A 1
F7B F 0.81418(17) 0.5496(4) 0.84079(15) 0.0815(11) Uani 0.35 1 d PDU A 2
F8B F 0.9304(5) 0.5314(12) 0.8762(5) 0.109(4) Uani 0.35 1 d PDU A 2
F9B F 0.92247(14) 0.2739(3) 0.89246(11) 0.0602(8) Uani 0.35 1 d PDU A 2
F10B F 0.7985(4) 0.2987(10) 0.8603(5) 0.085(3) Uani 0.35 1 d PDU A 2
F11B F 0.8533(5) 0.4461(10) 0.9340(3) 0.075(3) Uani 0.35 1 d PDU A 2
F12B F 0.8760(6) 0.3782(12) 0.8010(4) 0.095(4) Uani 0.35 1 d PDU A 2
Cl1 Cl 0.81152(10) 0.9482(2) 0.77391(6) 0.0883(5) Uani 1 1 d U . .
Cl2 Cl 0.87428(14) 0.7275(2) 0.73852(14) 0.1323(10) Uani 1 1 d U . .
C49 C 0.8039(3) 0.7853(8) 0.7513(3) 0.083(2) Uani 1 1 d . . .
H49A H 0.7902 0.7289 0.7775 0.099 Uiso 1 1 calc R . .
H49B H 0.7719 0.7813 0.7196 0.099 Uiso 1 1 calc R . .

loop_
_atom_site_aniso_label
_atom_site_aniso_U_11
_atom_site_aniso_U_22
_atom_site_aniso_U_33
_atom_site_aniso_U_23
_atom_site_aniso_U_13
_atom_site_aniso_U_12
Ag1 0.03134(18) 0.0888(3) 0.02741(17) -0.01650(18) 0.00430(13) -0.01702(18)
Ag2 0.04341(18) 0.03347(17) 0.02266(15) -0.00256(12) 0.00323(12) -0.00065(13)
P1 0.0223(5) 0.0559(7) 0.0263(5) -0.0101(5) 0.0047(4) -0.0073(5)
P2 0.0238(5) 0.0258(5) 0.0201(4) 0.0013(4) 0.0039(4) 0.0011(4)
C1 0.030(2) 0.045(2) 0.026(2) -0.0081(18) 0.0039(16) -0.0035(18)
C2 0.028(2) 0.030(2) 0.0276(19) -0.0011(16) 0.0026(16) 0.0001(16)
C3 0.036(2) 0.046(3) 0.037(2) -0.006(2) 0.0113(19) 0.000(2)
C4 0.056(3) 0.051(3) 0.030(2) -0.011(2) 0.011(2) 0.002(2)
C5 0.048(3) 0.057(3) 0.033(2) -0.016(2) 0.000(2) -0.007(2)
C6 0.034(2) 0.065(3) 0.036(2) -0.013(2) 0.0034(19) -0.011(2)
C7 0.0233(18) 0.035(2) 0.0268(19) -0.0026(16) 0.0071(15) -0.0006(16)
C8 0.027(2) 0.034(2) 0.040(2) 0.0053(18) 0.0069(17) 0.0003(17)
C9 0.025(2) 0.045(3) 0.038(2) 0.0055(19) 0.0029(17) 0.0039(18)
C10 0.0232(19) 0.051(3) 0.033(2) -0.0081(19) 0.0060(16) -0.0044(18)
C11 0.043(2) 0.036(2) 0.043(3) -0.003(2) 0.004(2) -0.008(2)
C12 0.040(2) 0.036(2) 0.035(2) 0.0027(19) -0.0037(19) 0.0000(19)
C13 0.033(2) 0.061(3) 0.041(2) -0.010(2) 0.0055(19) 0.000(2)
C14 0.069(4) 0.122(6) 0.061(4) -0.023(4) 0.010(3) 0.044(4)
C15 0.059(4) 0.081(5) 0.093(5) -0.014(4) -0.033(4) 0.010(3)
C16 0.081(5) 0.055(4) 0.146(7) 0.011(4) 0.057(5) 0.010(3)
C17 0.031(2) 0.063(3) 0.039(2) -0.003(2) 0.0089(19) -0.012(2)
C18 0.050(3) 0.065(4) 0.068(4) 0.008(3) 0.011(3) -0.001(3)
C19 0.073(4) 0.091(5) 0.060(4) 0.001(3) 0.037(3) -0.020(4)
C20 0.051(3) 0.079(4) 0.079(4) 0.002(3) -0.006(3) -0.030(3)
C21 0.0221(18) 0.033(2) 0.0222(18) 0.0031(16) 0.0040(14) 0.0003(15)
C22 0.0207(18) 0.033(2) 0.030(2) 0.0029(16) 0.0061(15) 0.0032(15)
C23 0.032(2) 0.034(2) 0.039(2) 0.0102(18) 0.0080(18) 0.0031(18)
C24 0.033(2) 0.052(3) 0.027(2) 0.0140(19) 0.0068(17) 0.0049(19)
C25 0.034(2) 0.051(3) 0.023(2) 0.0010(18) 0.0038(16) 0.0025(19)
C26 0.032(2) 0.036(2) 0.028(2) 0.0006(17) 0.0040(16) -0.0001(17)
C27 0.033(2) 0.0246(19) 0.033(2) 0.0083(16) 0.0059(17) 0.0054(16)
C28 0.043(2) 0.034(2) 0.041(2) 0.0045(19) 0.013(2) 0.0051(19)
C29 0.068(3) 0.037(3) 0.045(3) 0.006(2) 0.026(2) 0.014(2)
C30 0.084(4) 0.025(2) 0.037(2) 0.0001(19) 0.009(2) 0.011(2)
C31 0.058(3) 0.028(2) 0.053(3) -0.003(2) -0.003(2) 0.001(2)
C32 0.040(2) 0.031(2) 0.050(3) -0.001(2) 0.005(2) 0.0022(19)
C33 0.029(2) 0.037(2) 0.029(2) 0.0023(17) 0.0053(16) -0.0062(17)
C34 0.067(3) 0.052(3) 0.044(3) -0.011(2) 0.013(2) -0.027(3)
C35 0.028(2) 0.071(4) 0.059(3) 0.026(3) 0.002(2) -0.004(2)
C36 0.037(2) 0.044(3) 0.037(2) 0.012(2) 0.0082(19) -0.007(2)
C37 0.028(2) 0.038(2) 0.029(2) -0.0017(17) 0.0048(16) 0.0066(17)
C38 0.043(3) 0.062(3) 0.045(3) -0.016(2) 0.006(2) 0.016(2)
C39 0.033(2) 0.036(2) 0.042(2) 0.0058(19) -0.0011(18) 0.0073(18)
C40 0.027(2) 0.056(3) 0.045(3) 0.003(2) 0.0107(19) 0.000(2)
C41 0.048(3) 0.033(2) 0.031(2) -0.0028(18) -0.0005(19) 0.0028(19)
C42 0.047(3) 0.039(2) 0.029(2) 0.0030(18) 0.0029(18) -0.013(2)
C43 0.036(2) 0.058(3) 0.031(2) -0.003(2) 0.0100(18) -0.017(2)
C44 0.027(2) 0.054(3) 0.034(2) -0.012(2) 0.0043(17) -0.0029(19)
C45 0.034(2) 0.034(2) 0.034(2) -0.0063(18) -0.0045(17) 0.0008(18)
C46 0.040(2) 0.034(2) 0.028(2) 0.0012(17) -0.0002(17) -0.0075(18)
C47 0.027(2) 0.048(3) 0.0250(19) -0.0056(18) 0.0051(16) -0.0094(18)
C48 0.030(2) 0.047(3) 0.026(2) -0.0027(18) 0.0044(16) 0.0042(19)
Sb1 0.03156(14) 0.02754(14) 0.02618(14) 0.00025(10) 0.00399(10) 0.00114(11)
F1 0.0598(19) 0.123(3) 0.064(2) 0.033(2) 0.0124(16) 0.034(2)
F2 0.124(3) 0.0547(19) 0.087(2) -0.0325(18) 0.032(2) -0.026(2)
F3 0.073(2) 0.096(3) 0.072(2) 0.033(2) -0.0023(17) 0.032(2)
F4 0.106(3) 0.078(2) 0.095(3) -0.046(2) 0.026(2) -0.032(2)
F5 0.0470(16) 0.091(2) 0.0490(16) 0.0067(16) 0.0181(13) -0.0113(16)
F6 0.069(2) 0.085(2) 0.0626(19) 0.0144(17) 0.0329(16) -0.0093(17)
Sb2 0.04263(17) 0.04013(17) 0.04026(17) 0.00569(13) 0.01111(13) 0.00857(13)
F7A 0.077(2) 0.075(2) 0.095(2) 0.0325(19) 0.0217(18) 0.0291(18)
F8A 0.117(4) 0.094(4) 0.118(4) -0.046(4) 0.002(4) 0.006(3)
F9A 0.0633(17) 0.0663(18) 0.0538(16) 0.0126(14) 0.0183(14) 0.0273(15)
F10A 0.110(4) 0.106(4) 0.122(4) -0.029(4) -0.039(4) -0.006(4)
F11A 0.085(4) 0.113(4) 0.113(4) 0.052(3) 0.067(3) 0.034(3)
F12A 0.084(3) 0.084(3) 0.087(3) 0.035(3) 0.052(3) 0.030(3)
F7B 0.077(2) 0.075(2) 0.095(2) 0.0325(19) 0.0217(18) 0.0291(18)
F8B 0.093(6) 0.102(6) 0.129(6) 0.020(5) 0.013(5) -0.024(5)
F9B 0.0633(17) 0.0663(18) 0.0538(16) 0.0126(14) 0.0183(14) 0.0273(15)
F10B 0.066(5) 0.067(5) 0.112(5) 0.013(4) -0.008(4) -0.015(4)
F11B 0.098(5) 0.073(5) 0.058(4) -0.002(4) 0.020(4) 0.026(4)
F12B 0.116(6) 0.103(6) 0.069(5) -0.002(4) 0.023(4) 0.029(5)
Cl1 0.1011(13) 0.1160(15) 0.0477(8) -0.0006(9) 0.0137(8) -0.0006(11)
Cl2 0.133(2) 0.0802(14) 0.201(3) 0.0111(16) 0.0764(19) -0.0067(13)
C49 0.067(4) 0.110(6) 0.068(4) 0.017(4) 0.003(3) -0.023(4)

loop_
_atom_type_symbol
_atom_type_description
_atom_type_scat_dispersion_real
_atom_type_scat_dispersion_imag
_atom_type_scat_source
C C 0.0033 0.0016 'International Tables Vol C Tables 4.2.6.8 and 6.1.1.4'
H H 0.0000 0.0000 'International Tables Vol C Tables 4.2.6.8 and 6.1.1.4'
Cl Cl 0.1484 0.1585 'International Tables Vol C Tables 4.2.6.8 and 6.1.1.4'
F F 0.0171 0.0103 'International Tables Vol C Tables 4.2.6.8 and 6.1.1.4'
P P 0.1023 0.0942 'International Tables Vol C Tables 4.2.6.8 and 6.1.1.4'
Ag Ag -0.8971 1.1015 'International Tables Vol C Tables 4.2.6.8 and 6.1.1.4'
Sb Sb -0.5866 1.5461 'International Tables Vol C Tables 4.2.6.8 and 6.1.1.4'

loop_
_geom_angle_atom_site_label_1
_geom_angle_atom_site_label_2
_geom_angle_atom_site_label_3
_geom_angle
P1 Ag1 C45 127.29(10)
P1 Ag1 C46 148.89(10)
C45 Ag1 C46 29.87(14)
P1 Ag1 C41 137.86(11)
C45 Ag1 C41 78.11(13)
C46 Ag1 C41 70.29(14)
P1 Ag1 C42 120.17(10)
C45 Ag1 C42 70.44(14)
C46 Ag1 C42 77.86(13)
C41 Ag1 C42 28.74(14)
P2 Ag2 C48 167.55(11)
P2 Ag2 C47 138.10(11)
C48 Ag2 C47 31.68(15)
C1 P1 C17 105.4(2)
C1 P1 C13 105.5(2)
C17 P1 C13 115.6(2)
C1 P1 Ag1 112.68(14)
C17 P1 Ag1 106.81(15)
C13 P1 Ag1 110.89(16)
C21 P2 C37 104.30(18)
C21 P2 C33 107.58(18)
C37 P2 C33 114.85(19)
C21 P2 Ag2 114.31(13)
C37 P2 Ag2 106.65(13)
C33 P2 Ag2 109.27(13)
C2 C1 C6 117.9(4)
C2 C1 P1 121.6(3)
C6 C1 P1 120.4(3)
C1 C2 C3 118.8(4)
C1 C2 C7 124.9(4)
C3 C2 C7 116.3(4)
C4 C3 C2 121.5(4)
C4 C3 H3 119.2
C2 C3 H3 119.2
C5 C4 C3 119.9(4)
C5 C4 H4 120.0
C3 C4 H4 120.0
C4 C5 C6 119.5(4)
C4 C5 H5 120.3
C6 C5 H5 120.3
C5 C6 C1 122.3(4)
C5 C6 H6 118.8
C1 C6 H6 118.8
C12 C7 C8 118.4(4)
C12 C7 C2 120.1(4)
C8 C7 C2 121.3(4)
C9 C8 C7 120.4(4)
C9 C8 H8 119.8
C7 C8 H8 119.8
C10 C9 C8 120.2(4)
C10 C9 H9 119.9
C8 C9 H9 119.9
C9 C10 C11 120.2(4)
C9 C10 H10 119.9
C11 C10 H10 119.9
C10 C11 C12 119.8(4)
C10 C11 H11 120.1
C12 C11 H11 120.1
C11 C12 C7 120.9(4)
C11 C12 H12 119.5
C7 C12 H12 119.5
C16 C13 C15 109.9(6)
C16 C13 C14 107.6(6)
C15 C13 C14 108.3(5)
C16 C13 P1 105.7(4)
C15 C13 P1 116.4(4)
C14 C13 P1 108.8(4)
C13 C14 H14A 109.5
C13 C14 H14B 109.5
H14A C14 H14B 109.5
C13 C14 H14C 109.5
H14A C14 H14C 109.5
H14B C14 H14C 109.5
C13 C15 H15A 109.5
C13 C15 H15B 109.5
H15A C15 H15B 109.5
C13 C15 H15C 109.5
H15A C15 H15C 109.5
H15B C15 H15C 109.5
C13 C16 H16A 109.5
C13 C16 H16B 109.5
H16A C16 H16B 109.5
C13 C16 H16C 109.5
H16A C16 H16C 109.5
H16B C16 H16C 109.5
C18 C17 C20 107.8(5)
C18 C17 C19 109.5(5)
C20 C17 C19 108.4(5)
C18 C17 P1 104.9(3)
C20 C17 P1 118.0(4)
C19 C17 P1 108.0(4)
C17 C18 H18A 109.5
C17 C18 H18B 109.5
H18A C18 H18B 109.5
C17 C18 H18C 109.5
H18A C18 H18C 109.5
H18B C18 H18C 109.5
C17 C19 H19A 109.5
C17 C19 H19B 109.5
H19A C19 H19B 109.5
C17 C19 H19C 109.5
H19A C19 H19C 109.5
H19B C19 H19C 109.5
C17 C20 H20A 109.5
C17 C20 H20B 109.5
H20A C20 H20B 109.5
C17 C20 H20C 109.5
H20A C20 H20C 109.5
H20B C20 H20C 109.5
C26 C21 C22 118.5(4)
C26 C21 P2 120.0(3)
C22 C21 P2 121.2(3)
C23 C22 C21 119.0(4)
C23 C22 C27 116.2(4)
C21 C22 C27 124.8(3)
C24 C23 C22 121.3(4)
C24 C23 H23 119.3
C22 C23 H23 119.3
C23 C24 C25 119.8(4)
C23 C24 H24 120.1
C25 C24 H24 120.1
C26 C25 C24 119.7(4)
C26 C25 H25 120.2
C24 C25 H25 120.2
C25 C26 C21 121.6(4)
C25 C26 H26 119.2
C21 C26 H26 119.2
C28 C27 C32 118.4(4)
C28 C27 C22 121.1(4)
C32 C27 C22 120.3(4)
C27 C28 C29 120.6(5)
C27 C28 H28 119.7
C29 C28 H28 119.7
C30 C29 C28 119.8(5)
C30 C29 H29 120.1
C28 C29 H29 120.1
C31 C30 C29 119.9(5)
C31 C30 H30 120.0
C29 C30 H30 120.0
C30 C31 C32 120.6(5)
C30 C31 H31 119.7
C32 C31 H31 119.7
C31 C32 C27 120.6(5)
C31 C32 H32 119.7
C27 C32 H32 119.7
C36 C33 C35 108.5(4)
C36 C33 C34 108.0(4)
C35 C33 C34 110.9(4)
C36 C33 P2 106.7(3)
C35 C33 P2 106.2(3)
C34 C33 P2 116.3(3)
C33 C34 H34A 109.5
C33 C34 H34B 109.5
H34A C34 H34B 109.5
C33 C34 H34C 109.5
H34A C34 H34C 109.5
H34B C34 H34C 109.5
C33 C35 H35A 109.5
C33 C35 H35B 109.5
H35A C35 H35B 109.5
C33 C35 H35C 109.5
H35A C35 H35C 109.5
H35B C35 H35C 109.5
C33 C36 H36A 109.5
C33 C36 H36B 109.5
H36A C36 H36B 109.5
C33 C36 H36C 109.5
H36A C36 H36C 109.5
H36B C36 H36C 109.5
C38 C37 C39 109.6(4)
C38 C37 C40 107.8(4)
C39 C37 C40 109.5(3)
C38 C37 P2 117.5(3)
C39 C37 P2 108.1(3)
C40 C37 P2 104.1(3)
C37 C38 H38A 109.5
C37 C38 H38B 109.5
H38A C38 H38B 109.5
C37 C38 H38C 109.5
H38A C38 H38C 109.5
H38B C38 H38C 109.5
C37 C39 H39A 109.5
C37 C39 H39B 109.5
H39A C39 H39B 109.5
C37 C39 H39C 109.5
H39A C39 H39C 109.5
H39B C39 H39C 109.5
C37 C40 H40A 109.5
C37 C40 H40B 109.5
H40A C40 H40B 109.5
C37 C40 H40C 109.5
H40A C40 H40C 109.5
H40B C40 H40C 109.5
C42 C41 C48 126.4(4)
C42 C41 Ag1 76.2(3)
C48 C41 Ag1 103.7(3)
C42 C41 H41 116.8
C48 C41 H41 116.8
Ag1 C41 H41 90.2
C41 C42 C43 126.3(4)
C41 C42 Ag1 75.1(3)
C43 C42 Ag1 102.7(3)
C41 C42 H42 116.8
C43 C42 H42 116.8
Ag1 C42 H42 92.4
C44 C43 C42 125.5(4)
C44 C43 H43 117.3
C42 C43 H43 117.3
C43 C44 C45 126.5(4)
C43 C44 H44 116.8
C45 C44 H44 116.8
C46 C45 C44 126.6(4)
C46 C45 Ag1 75.8(3)
C44 C45 Ag1 104.6(3)
C46 C45 H45 116.7
C44 C45 H45 116.7
Ag1 C45 H45 89.5
C45 C46 C47 126.7(4)
C45 C46 Ag1 74.3(2)
C47 C46 Ag1 105.7(3)
C45 C46 H46 116.6
C47 C46 H46 116.6
Ag1 C46 H46 90.0
C48 C47 C46 125.1(4)
C48 C47 Ag2 72.2(2)
C46 C47 Ag2 115.9(3)
C48 C47 H47 117.4
C46 C47 H47 117.4
Ag2 C47 H47 81.8
C47 C48 C41 125.5(4)
C47 C48 Ag2 76.1(2)
C41 C48 Ag2 113.5(3)
C47 C48 H48 117.2
C41 C48 H48 117.2
Ag2 C48 H48 80.0
F2 Sb1 F3 90.7(2)
F2 Sb1 F1 91.4(2)
F3 Sb1 F1 177.7(2)
F2 Sb1 F4 179.8(2)
F3 Sb1 F4 89.2(2)
F1 Sb1 F4 88.7(2)
F2 Sb1 F5 90.94(17)
F3 Sb1 F5 89.92(16)
F1 Sb1 F5 90.79(15)
F4 Sb1 F5 89.19(17)
F2 Sb1 F6 88.89(18)
F3 Sb1 F6 90.09(17)
F1 Sb1 F6 89.21(16)
F4 Sb1 F6 90.98(18)
F5 Sb1 F6 179.83(18)
F12B Sb2 F8B 93.8(5)
F12B Sb2 F11A 142.3(5)
F8B Sb2 F11A 123.7(5)
F12B Sb2 F10A 49.4(5)
F8B Sb2 F10A 143.1(5)
F11A Sb2 F10A 93.2(4)
F12B Sb2 F8A 125.0(5)
F8B Sb2 F8A 31.3(4)
F11A Sb2 F8A 92.5(4)
F10A Sb2 F8A 173.8(4)
F12B Sb2 F7A 88.0(4)
F8B Sb2 F7A 87.6(4)
F11A Sb2 F7A 89.6(2)
F10A Sb2 F7A 92.5(3)
F8A Sb2 F7A 89.9(3)
F12B Sb2 F9A 92.6(4)
F8B Sb2 F9A 92.6(4)
F11A Sb2 F9A 89.8(2)
F10A Sb2 F9A 87.7(3)
F8A Sb2 F9A 90.0(3)
F7A Sb2 F9A 179.42(15)
F12B Sb2 F10B 91.2(5)
F8B Sb2 F10B 173.6(6)
F11A Sb2 F10B 51.1(4)
F10A Sb2 F10B 42.2(4)
F8A Sb2 F10B 143.6(4)
F7A Sb2 F10B 88.6(3)
F9A Sb2 F10B 91.1(3)
F12B Sb2 F11B 175.4(5)
F8B Sb2 F11B 90.0(5)
F11A Sb2 F11B 33.7(4)
F10A Sb2 F11B 126.9(4)
F8A Sb2 F11B 58.8(4)
F7A Sb2 F11B 89.5(3)
F9A Sb2 F11B 90.0(3)
F10B Sb2 F11B 84.9(4)
F12B Sb2 F12A 38.2(4)
F8B Sb2 F12A 56.1(5)
F11A Sb2 F12A 177.6(3)
F10A Sb2 F12A 87.1(3)
F8A Sb2 F12A 87.1(3)
F7A Sb2 F12A 92.76(19)
F9A Sb2 F12A 87.80(18)
F10B Sb2 F12A 129.2(4)
F11B Sb2 F12A 145.9(4)
Cl2 C49 Cl1 110.6(4)
Cl2 C49 H49A 109.5
Cl1 C49 H49A 109.5
Cl2 C49 H49B 109.5
Cl1 C49 H49B 109.5
H49A C49 H49B 108.1

loop_
_geom_bond_atom_site_label_1
_geom_bond_atom_site_label_2
_geom_bond_distance
Ag1 P1 2.4286(11)
Ag1 C45 2.596(4)
Ag1 C46 2.614(4)
Ag1 C41 2.677(4)
Ag1 C42 2.690(4)
Ag2 P2 2.4303(10)
Ag2 C48 2.442(4)
Ag2 C47 2.490(4)
P1 C1 1.834(4)
P1 C17 1.880(5)
P1 C13 1.885(5)
P2 C21 1.834(4)
P2 C37 1.875(4)
P2 C33 1.882(4)
C1 C2 1.401(6)
C1 C6 1.407(6)
C2 C3 1.402(6)
C2 C7 1.499(5)
C3 C4 1.384(7)
C3 H3 0.9400
C4 C5 1.368(7)
C4 H4 0.9400
C5 C6 1.374(6)
C5 H5 0.9400
C6 H6 0.9400
C7 C12 1.391(6)
C7 C8 1.395(6)
C8 C9 1.388(6)
C8 H8 0.9400
C9 C10 1.377(7)
C9 H9 0.9400
C10 C11 1.378(6)
C10 H10 0.9400
C11 C12 1.389(6)
C11 H11 0.9400
C12 H12 0.9400
C13 C16 1.515(8)
C13 C15 1.520(7)
C13 C14 1.532(7)
C14 H14A 0.9700
C14 H14B 0.9700
C14 H14C 0.9700
C15 H15A 0.9700
C15 H15B 0.9700
C15 H15C 0.9700
C16 H16A 0.9700
C16 H16B 0.9700
C16 H16C 0.9700
C17 C18 1.526(7)
C17 C20 1.529(7)
C17 C19 1.544(7)
C18 H18A 0.9700
C18 H18B 0.9700
C18 H18C 0.9700
C19 H19A 0.9700
C19 H19B 0.9700
C19 H19C 0.9700
C20 H20A 0.9700
C20 H20B 0.9700
C20 H20C 0.9700
C21 C26 1.399(6)
C21 C22 1.407(6)
C22 C23 1.399(6)
C22 C27 1.496(6)
C23 C24 1.376(6)
C23 H23 0.9400
C24 C25 1.388(7)
C24 H24 0.9400
C25 C26 1.377(6)
C25 H25 0.9400
C26 H26 0.9400
C27 C28 1.391(6)
C27 C32 1.392(6)
C28 C29 1.396(7)
C28 H28 0.9400
C29 C30 1.383(8)
C29 H29 0.9400
C30 C31 1.367(8)
C30 H30 0.9400
C31 C32 1.389(7)
C31 H31 0.9400
C32 H32 0.9400
C33 C36 1.529(6)
C33 C35 1.532(6)
C33 C34 1.535(6)
C34 H34A 0.9700
C34 H34B 0.9700
C34 H34C 0.9700
C35 H35A 0.9700
C35 H35B 0.9700
C35 H35C 0.9700
C36 H36A 0.9700
C36 H36B 0.9700
C36 H36C 0.9700
C37 C38 1.536(6)
C37 C39 1.537(6)
C37 C40 1.547(6)
C38 H38A 0.9700
C38 H38B 0.9700
C38 H38C 0.9700
C39 H39A 0.9700
C39 H39B 0.9700
C39 H39C 0.9700
C40 H40A 0.9700
C40 H40B 0.9700
C40 H40C 0.9700
C41 C42 1.332(6)
C41 C48 1.470(6)
C41 H41 0.9400
C42 C43 1.468(7)
C42 H42 0.9400
C43 C44 1.328(7)
C43 H43 0.9400
C44 C45 1.460(6)
C44 H44 0.9400
C45 C46 1.343(6)
C45 H45 0.9400
C46 C47 1.470(6)
C46 H46 0.9400
C47 C48 1.347(6)
C47 H47 0.9400
C48 H48 0.9400
Sb1 F2 1.838(3)
Sb1 F3 1.856(3)
Sb1 F1 1.857(3)
Sb1 F4 1.862(3)
Sb1 F5 1.867(3)
Sb1 F6 1.870(3)
Sb2 F12B 1.783(9)
Sb2 F8B 1.792(10)
Sb2 F11A 1.796(5)
Sb2 F10A 1.832(6)
Sb2 F8A 1.852(6)
Sb2 F7A 1.866(3)
Sb2 F9A 1.870(3)
Sb2 F10B 1.888(8)
Sb2 F11B 1.897(8)
Sb2 F12A 1.899(5)
Cl1 C49 1.748(8)
Cl2 C49 1.731(8)
C49 H49A 0.9800
C49 H49B 0.9800

loop_
_geom_torsion_atom_site_label_1
_geom_torsion_atom_site_label_2
_geom_torsion_atom_site_label_3
_geom_torsion_atom_site_label_4
_geom_torsion
C45 Ag1 P1 C1 -141.4(2)
C46 Ag1 P1 C1 -109.4(3)
C41 Ag1 P1 C1 101.5(2)
C42 Ag1 P1 C1 131.1(2)
C45 Ag1 P1 C17 103.3(2)
C46 Ag1 P1 C17 135.3(2)
C41 Ag1 P1 C17 -13.8(2)
C42 Ag1 P1 C17 15.8(2)
C45 Ag1 P1 C13 -23.4(2)
C46 Ag1 P1 C13 8.6(3)
C41 Ag1 P1 C13 -140.5(2)
C42 Ag1 P1 C13 -110.9(2)
C48 Ag2 P2 C21 137.2(5)
C47 Ag2 P2 C21 167.67(19)
C48 Ag2 P2 C37 -108.1(5)
C47 Ag2 P2 C37 -77.6(2)
C48 Ag2 P2 C33 16.6(5)
C47 Ag2 P2 C33 47.1(2)
C17 P1 C1 C2 122.6(4)
C13 P1 C1 C2 -114.6(4)
Ag1 P1 C1 C2 6.5(4)
C17 P1 C1 C6 -58.0(4)
C13 P1 C1 C6 64.7(5)
Ag1 P1 C1 C6 -174.2(4)
C6 C1 C2 C3 1.0(7)
P1 C1 C2 C3 -179.7(3)
C6 C1 C2 C7 -177.0(4)
P1 C1 C2 C7 2.3(6)
C1 C2 C3 C4 0.2(7)
C7 C2 C3 C4 178.4(4)
C2 C3 C4 C5 -1.5(8)
C3 C4 C5 C6 1.4(8)
C4 C5 C6 C1 -0.2(8)
C2 C1 C6 C5 -1.0(8)
P1 C1 C6 C5 179.6(4)
C1 C2 C7 C12 99.1(5)
C3 C2 C7 C12 -79.0(5)
C1 C2 C7 C8 -86.6(5)
C3 C2 C7 C8 95.4(5)
C12 C7 C8 C9 0.5(6)
C2 C7 C8 C9 -173.9(4)
C7 C8 C9 C10 -0.2(6)
C8 C9 C10 C11 -0.1(6)
C9 C10 C11 C12 0.1(7)
C10 C11 C12 C7 0.2(7)
C8 C7 C12 C11 -0.5(7)
C2 C7 C12 C11 174.0(4)
C1 P1 C13 C16 58.7(5)
C17 P1 C13 C16 174.7(4)
Ag1 P1 C13 C16 -63.6(5)
C1 P1 C13 C15 -63.5(5)
C17 P1 C13 C15 52.5(5)
Ag1 P1 C13 C15 174.2(4)
C1 P1 C13 C14 173.9(4)
C17 P1 C13 C14 -70.1(5)
Ag1 P1 C13 C14 51.7(5)
C1 P1 C17 C18 -66.8(4)
C13 P1 C17 C18 177.2(3)
Ag1 P1 C17 C18 53.3(4)
C1 P1 C17 C20 53.2(5)
C13 P1 C17 C20 -62.8(5)
Ag1 P1 C17 C20 173.3(4)
C1 P1 C17 C19 176.5(4)
C13 P1 C17 C19 60.4(4)
Ag1 P1 C17 C19 -63.5(4)
C37 P2 C21 C26 64.7(3)
C33 P2 C21 C26 -57.7(4)
Ag2 P2 C21 C26 -179.3(3)
C37 P2 C21 C22 -109.4(3)
C33 P2 C21 C22 128.2(3)
Ag2 P2 C21 C22 6.7(4)
C26 C21 C22 C23 -2.3(6)
P2 C21 C22 C23 171.8(3)
C26 C21 C22 C27 176.9(4)
P2 C21 C22 C27 -9.0(5)
C21 C22 C23 C24 1.8(6)
C27 C22 C23 C24 -177.5(4)
C22 C23 C24 C25 0.5(6)
C23 C24 C25 C26 -2.1(6)
C24 C25 C26 C21 1.5(6)
C22 C21 C26 C25 0.7(6)
P2 C21 C26 C25 -173.5(3)
C23 C22 C27 C28 106.5(4)
C21 C22 C27 C28 -72.7(5)
C23 C22 C27 C32 -69.0(5)
C21 C22 C27 C32 111.8(5)
C32 C27 C28 C29 0.8(6)
C22 C27 C28 C29 -174.8(4)
C27 C28 C29 C30 -0.3(7)
C28 C29 C30 C31 -0.9(7)
C29 C30 C31 C32 1.6(7)
C30 C31 C32 C27 -1.1(7)
C28 C27 C32 C31 -0.1(6)
C22 C27 C32 C31 175.6(4)
C21 P2 C33 C36 -162.3(3)
C37 P2 C33 C36 82.1(3)
Ag2 P2 C33 C36 -37.7(3)
C21 P2 C33 C35 -46.7(4)
C37 P2 C33 C35 -162.3(3)
Ag2 P2 C33 C35 77.9(3)
C21 P2 C33 C34 77.1(4)
C37 P2 C33 C34 -38.5(4)
Ag2 P2 C33 C34 -158.2(3)
C21 P2 C37 C38 -56.5(4)
C33 P2 C37 C38 61.0(4)
Ag2 P2 C37 C38 -177.8(3)
C21 P2 C37 C39 178.9(3)
C33 P2 C37 C39 -63.6(3)
Ag2 P2 C37 C39 57.6(3)
C21 P2 C37 C40 62.5(3)
C33 P2 C37 C40 -180.0(3)
Ag2 P2 C37 C40 -58.8(3)
P1 Ag1 C41 C42 62.8(3)
C45 Ag1 C41 C42 -70.9(3)
C46 Ag1 C41 C42 -100.9(3)
P1 Ag1 C41 C48 -172.6(2)
C45 Ag1 C41 C48 53.8(3)
C46 Ag1 C41 C48 23.8(3)
C42 Ag1 C41 C48 124.6(4)
C48 C41 C42 C43 -2.0(7)
Ag1 C41 C42 C43 94.9(4)
C48 C41 C42 Ag1 -96.9(4)
P1 Ag1 C42 C41 -136.4(2)
C45 Ag1 C42 C41 101.1(3)
C46 Ag1 C42 C41 71.0(3)
P1 Ag1 C42 C43 99.0(3)
C45 Ag1 C42 C43 -23.5(3)
C46 Ag1 C42 C43 -53.6(3)
C41 Ag1 C42 C43 -124.6(4)
C41 C42 C43 C44 -59.1(7)
Ag1 C42 C43 C44 21.6(5)
C42 C43 C44 C45 3.6(7)
C43 C44 C45 C46 55.6(7)
C43 C44 C45 Ag1 -27.4(5)
P1 Ag1 C45 C46 146.6(2)
C41 Ag1 C45 C46 -71.0(3)
C42 Ag1 C45 C46 -99.8(3)
P1 Ag1 C45 C44 -88.7(3)
C46 Ag1 C45 C44 124.7(4)
C41 Ag1 C45 C44 53.7(3)
C42 Ag1 C45 C44 24.9(3)
C44 C45 C46 C47 0.2(7)
Ag1 C45 C46 C47 98.1(4)
C44 C45 C46 Ag1 -97.9(4)
P1 Ag1 C46 C45 -57.9(3)
C41 Ag1 C46 C45 100.6(3)
C42 Ag1 C46 C45 71.7(3)
P1 Ag1 C46 C47 177.57(17)
C45 Ag1 C46 C47 -124.5(4)
C41 Ag1 C46 C47 -23.9(3)
C42 Ag1 C46 C47 -52.8(3)
C45 C46 C47 C48 -57.9(7)
Ag1 C46 C47 C48 24.0(5)
C45 C46 C47 Ag2 27.9(6)
Ag1 C46 C47 Ag2 109.7(2)
P2 Ag2 C47 C48 -168.0(2)
P2 Ag2 C47 C46 71.0(3)
C48 Ag2 C47 C46 -121.0(4)
C46 C47 C48 C41 0.5(7)
Ag2 C47 C48 C41 -109.1(4)
C46 C47 C48 Ag2 109.6(4)
C42 C41 C48 C47 59.0(7)
Ag1 C41 C48 C47 -23.8(5)
C42 C41 C48 Ag2 -30.4(6)
Ag1 C41 C48 Ag2 -113.1(2)
P2 Ag2 C48 C47 40.1(6)
P2 Ag2 C48 C41 163.1(3)
C47 Ag2 C48 C41 123.0(4)
